data_7120884
loop_
_publ_author_name
'Li, Xiu-Yuan'
'Li, Yong-Zhi'
'Yang, Yun'
'Hou, Lei'
'Wang, Yao-Yu'
'Zhu, Zhonghua'

_publ_section_title
;
 Efficient light hydrocarbon separation and CO2 capture and conversion in
 a stable MOF with oxalamide-decorated polar tubes
;
_journal_name_full 'Chemical Communications'
_journal_paper_doi 10.1039/C7CC08298C
_journal_year 2017
_chemical_formula_sum 'C9 H6 N O6 Sr'
_chemical_formula_weight 311.77
_chemical_name_systematic
; 
 ? 
;
_space_group_IT_number 180
_symmetry_cell_setting hexagonal
_symmetry_space_group_name_Hall 'P 62 2 (0 0 4)'
_symmetry_space_group_name_H-M 'P 62 2 2'
_atom_sites_solution_hydrogens geom
_atom_sites_solution_primary direct
_atom_sites_solution_secondary difmap
_audit_creation_method SHELXL-97
_audit_update_record
;
2017-08-09 deposited with the CCDC.
2017-11-10 downloaded from the CCDC.
;
_cell_angle_alpha 90.00
_cell_angle_beta 90.00
_cell_angle_gamma 120.00
_cell_formula_units_Z 12
_cell_length_a 13.4335(15)
_cell_length_b 13.4335(15)
_cell_length_c 23.428(2)
_cell_measurement_reflns_used 4528
_cell_measurement_temperature 296(2)
_cell_measurement_theta_max 23.54
_cell_measurement_theta_min 2.49
_cell_volume 3661.4(7)
_computing_structure_refinement 'SHELXL-97 (Sheldrick, 1997)'
_computing_structure_solution 'SHELXS-97 (Sheldrick, 1990)'
_diffrn_ambient_temperature 296(2)
_diffrn_measured_fraction_theta_full 0.982
_diffrn_measured_fraction_theta_max 0.982
_diffrn_measurement_device_type 'Bruker APEX-II CCD'
_diffrn_radiation_monochromator graphite
_diffrn_radiation_source 'fine-focus sealed tube'
_diffrn_radiation_type MoK\a
_diffrn_radiation_wavelength 0.71073
_diffrn_reflns_av_R_equivalents 0.0567
_diffrn_reflns_av_sigmaI/netI 0.0399
_diffrn_reflns_limit_h_max 16
_diffrn_reflns_limit_h_min -15
_diffrn_reflns_limit_k_max 14
_diffrn_reflns_limit_k_min -16
_diffrn_reflns_limit_l_max 27
_diffrn_reflns_limit_l_min -21
_diffrn_reflns_number 18110
_diffrn_reflns_theta_full 25.10
_diffrn_reflns_theta_max 25.10
_diffrn_reflns_theta_min 1.95
_exptl_absorpt_coefficient_mu 4.432
_exptl_absorpt_correction_T_max 0.6413
_exptl_absorpt_correction_T_min 0.5374
_exptl_absorpt_correction_type multi-scan
_exptl_absorpt_process_details sadabs
_exptl_crystal_colour colorless
_exptl_crystal_density_diffrn 1.697
_exptl_crystal_density_method 'not measured'
_exptl_crystal_description block
_exptl_crystal_F_000 1836
_exptl_crystal_size_max 0.16
_exptl_crystal_size_mid 0.13
_exptl_crystal_size_min 0.11
_platon_squeeze_details
;
;
_refine_diff_density_max 1.353
_refine_diff_density_min -1.116
_refine_diff_density_rms 0.145
_refine_ls_abs_structure_details 'Flack H D (1983), Acta Cryst. A39, 876-881'
_refine_ls_abs_structure_Flack 0.00(6)
_refine_ls_extinction_method none
_refine_ls_goodness_of_fit_ref 1.062
_refine_ls_hydrogen_treatment mixed
_refine_ls_matrix_type full
_refine_ls_number_parameters 157
_refine_ls_number_reflns 2160
_refine_ls_number_restraints 42
_refine_ls_restrained_S_all 1.097
_refine_ls_R_factor_all 0.1050
_refine_ls_R_factor_gt 0.0957
_refine_ls_shift/su_max 0.000
_refine_ls_shift/su_mean 0.000
_refine_ls_structure_factor_coef Fsqd
_refine_ls_weighting_details 'calc w=1/[\s^2^(Fo^2^)+(0.1161P)^2^+30.3181P] where P=(Fo^2^+2Fc^2^)/3'
_refine_ls_weighting_scheme calc
_refine_ls_wR_factor_gt 0.2360
_refine_ls_wR_factor_ref 0.2439
_reflns_number_gt 1850
_reflns_number_total 2160
_reflns_threshold_expression >2sigma(I)
_cod_data_source_file c7cc08298c2.cif
_cod_data_source_block 1
_cod_original_sg_symbol_H-M P6222
_cod_database_code 7120884

loop_
_symmetry_equiv_pos_as_xyz
'x, y, z'
'x-y, x, z+1/3'
'-y, x-y, z+2/3'
'-x, -y, z'
'-x+y, -x, z+1/3'
'y, -x+y, z+2/3'
'-y, -x, -z+2/3'
'x-y, -y, -z'
'x, x-y, -z+1/3'
'y, x, -z+2/3'
'-x+y, y, -z'
'-x, -x+y, -z+1/3'

loop_
_atom_site_label
_atom_site_type_symbol
_atom_site_fract_x
_atom_site_fract_y
_atom_site_fract_z
_atom_site_U_iso_or_equiv
_atom_site_adp_type
_atom_site_occupancy
_atom_site_symmetry_multiplicity
_atom_site_calc_flag
_atom_site_refinement_flags
Sr1 Sr 0.66142(8) 0.32283(17) 0.0000 0.0685(7) Uani 1 2 d S
Sr2 Sr 0.5000 0.5000 -0.07520(8) 0.0622(6) Uani 1 2 d S
O1 O 0.4770(10) 0.3730(9) 0.0096(4) 0.088(4) Uani 1 1 d .
O2 O 0.5124(14) 0.2842(11) 0.0755(4) 0.088(4) Uani 1 1 d .
O5 O 0.3290(14) 0.4656(11) 0.3053(4) 0.095(4) Uani 1 1 d U
N1 N 0.3817(9) 0.3582(10) 0.2589(4) 0.055(3) Uani 1 1 d .
H1 H 0.4086 0.3126 0.2637 0.066 Uiso 1 1 calc R
C1 C 0.4670(12) 0.3361(14) 0.0580(7) 0.079(6) Uani 1 1 d D
C2 C 0.4011(11) 0.3630(12) 0.1014(5) 0.080(6) Uani 1 1 d D
C3 C 0.3286(12) 0.4056(16) 0.0872(6) 0.080(5) Uani 1 1 d U
H3 H 0.3183 0.4170 0.0489 0.096 Uiso 1 1 calc R
C4 C 0.2721(13) 0.4312(16) 0.1282(7) 0.095(6) Uani 1 1 d DU
C5 C 0.2870(12) 0.4184(16) 0.1869(5) 0.079(6) Uani 1 1 d .
H5 H 0.2506 0.4376 0.2150 0.095 Uiso 1 1 calc R
C6 C 0.3615(12) 0.3743(13) 0.2007(5) 0.061(4) Uani 1 1 d .
C7 C 0.4167(12) 0.3488(12) 0.1594(5) 0.060(3) Uani 1 1 d .
H7 H 0.4655 0.3216 0.1699 0.072 Uiso 1 1 calc R
C9 C 0.3668(10) 0.3997(10) 0.3053(5) 0.046(3) Uani 1 1 d .
O1W O 0.6699(17) 0.6983(16) -0.0888(9) 0.148(7) Uani 1 1 d .
H1W1 H 0.7003 0.7252 -0.0572 0.222 Uiso 1 1 d R
H1W2 H 0.7152 0.6918 -0.1111 0.222 Uiso 1 1 d R
C8 C 0.1957(11) 0.4829(10) 0.1171(5) 0.135(7) Uani 1 1 d DU
O3 O 0.1312(13) 0.4858(8) 0.1553(5) 0.175(8) Uani 1 1 d DU
O4 O 0.2037(12) 0.5217(15) 0.0668(5) 0.113(5) Uani 1 1 d DU

loop_
_atom_site_aniso_label
_atom_site_aniso_U_11
_atom_site_aniso_U_22
_atom_site_aniso_U_33
_atom_site_aniso_U_23
_atom_site_aniso_U_13
_atom_site_aniso_U_12
Sr1 0.1107(13) 0.0590(11) 0.0185(7) 0.000 -0.0104(7) 0.0295(5)
Sr2 0.0353(8) 0.0488(10) 0.0700(11) 0.000 0.000 -0.0034(7)
O1 0.075(7) 0.071(6) 0.051(6) 0.027(5) 0.015(5) -0.013(5)
O2 0.114(10) 0.100(10) 0.028(5) -0.012(5) 0.000(5) 0.037(9)
O5 0.177(11) 0.099(9) 0.052(6) 0.033(5) 0.021(6) 0.100(9)
N1 0.056(6) 0.067(7) 0.035(5) -0.005(5) -0.018(5) 0.026(5)
C1 0.053(9) 0.060(10) 0.055(10) 0.000(7) -0.007(7) -0.024(7)
C2 0.051(8) 0.069(9) 0.041(7) 0.020(6) -0.024(6) -0.029(7)
C3 0.050(7) 0.091(10) 0.053(7) 0.041(7) 0.006(6) 0.002(7)
C4 0.050(8) 0.118(11) 0.071(9) 0.060(8) 0.009(7) 0.007(7)
C5 0.049(7) 0.132(15) 0.039(6) 0.053(8) 0.001(6) 0.031(9)
C6 0.045(7) 0.068(8) 0.042(7) 0.015(6) -0.003(5) 0.008(6)
C7 0.058(8) 0.077(9) 0.034(7) -0.001(6) -0.024(6) 0.025(7)
C9 0.052(7) 0.037(6) 0.050(7) 0.009(5) -0.001(5) 0.022(5)
O1W 0.145(15) 0.124(13) 0.182(17) 0.035(12) 0.025(13) 0.072(12)
C8 0.101(10) 0.198(13) 0.102(10) 0.109(10) 0.039(8) 0.072(10)
O3 0.112(10) 0.276(17) 0.130(11) 0.145(13) 0.051(9) 0.092(11)
O4 0.096(9) 0.173(13) 0.061(6) 0.079(8) 0.028(6) 0.062(9)

loop_
_atom_type_symbol
_atom_type_description
_atom_type_scat_dispersion_real
_atom_type_scat_dispersion_imag
_atom_type_scat_source
C C 0.0033 0.0016 'International Tables Vol C Tables 4.2.6.8 and 6.1.1.4'
H H 0.0000 0.0000 'International Tables Vol C Tables 4.2.6.8 and 6.1.1.4'
N N 0.0061 0.0033 'International Tables Vol C Tables 4.2.6.8 and 6.1.1.4'
O O 0.0106 0.0060 'International Tables Vol C Tables 4.2.6.8 and 6.1.1.4'
Sr Sr -1.5307 3.2498 'International Tables Vol C Tables 4.2.6.8 and 6.1.1.4'

loop_
_geom_angle_atom_site_label_1
_geom_angle_atom_site_label_2
_geom_angle_atom_site_label_3
_geom_angle
_geom_angle_site_symmetry_1
_geom_angle_site_symmetry_3
O4 Sr1 O4 87.9(9) 4_665 8_665
O4 Sr1 O2 84.4(4) 4_665 .
O4 Sr1 O2 110.7(4) 8_665 .
O4 Sr1 O2 110.7(4) 4_665 11_655
O4 Sr1 O2 84.4(4) 8_665 11_655
O2 Sr1 O2 159.5(6) . 11_655
O4 Sr1 O5 154.4(4) 4_665 6_554
O4 Sr1 O5 106.0(5) 8_665 6_554
O2 Sr1 O5 70.6(4) . 6_554
O2 Sr1 O5 92.3(4) 11_655 6_554
O4 Sr1 O5 106.0(5) 4_665 12_655
O4 Sr1 O5 154.4(4) 8_665 12_655
O2 Sr1 O5 92.3(4) . 12_655
O2 Sr1 O5 70.6(4) 11_655 12_655
O5 Sr1 O5 70.4(7) 6_554 12_655
O4 Sr1 O1 96.0(4) 4_665 .
O4 Sr1 O1 66.7(3) 8_665 .
O2 Sr1 O1 46.2(4) . .
O2 Sr1 O1 139.9(4) 11_655 .
O5 Sr1 O1 71.1(4) 6_554 .
O5 Sr1 O1 130.9(4) 12_655 .
O4 Sr1 O1 66.7(3) 4_665 11_655
O4 Sr1 O1 96.0(4) 8_665 11_655
O2 Sr1 O1 139.9(4) . 11_655
O2 Sr1 O1 46.2(4) 11_655 11_655
O5 Sr1 O1 130.9(4) 6_554 11_655
O5 Sr1 O1 71.1(4) 12_655 11_655
O1 Sr1 O1 156.6(4) . 11_655
O4 Sr1 C1 87.5(4) 4_665 .
O4 Sr1 C1 88.3(5) 8_665 .
O2 Sr1 C1 22.9(4) . .
O2 Sr1 C1 160.0(4) 11_655 .
O5 Sr1 C1 71.8(4) 6_554 .
O5 Sr1 C1 113.3(4) 12_655 .
O1 Sr1 C1 23.6(4) . .
O1 Sr1 C1 153.6(3) 11_655 .
O4 Sr1 C1 88.3(5) 4_665 11_655
O4 Sr1 C1 87.5(4) 8_665 11_655
O2 Sr1 C1 160.0(4) . 11_655
O2 Sr1 C1 22.9(4) 11_655 11_655
O5 Sr1 C1 113.3(4) 6_554 11_655
O5 Sr1 C1 71.8(4) 12_655 11_655
O1 Sr1 C1 153.6(3) . 11_655
O1 Sr1 C1 23.6(4) 11_655 11_655
C1 Sr1 C1 174.1(6) . 11_655
O4 Sr1 Sr2 33.3(3) 4_665 8_665
O4 Sr1 Sr2 98.5(4) 8_665 8_665
O2 Sr1 Sr2 109.6(3) . 8_665
O2 Sr1 Sr2 80.5(3) 11_655 8_665
O5 Sr1 Sr2 153.7(3) 6_554 8_665
O5 Sr1 Sr2 83.4(3) 12_655 8_665
O1 Sr1 Sr2 129.1(2) . 8_665
O1 Sr1 Sr2 34.46(17) 11_655 8_665
C1 Sr1 Sr2 119.1(3) . 8_665
C1 Sr1 Sr2 57.6(4) 11_655 8_665
O4 Sr1 Sr2 98.5(4) 4_665 .
O4 Sr1 Sr2 33.3(3) 8_665 .
O2 Sr1 Sr2 80.5(3) . .
O2 Sr1 Sr2 109.6(3) 11_655 .
O5 Sr1 Sr2 83.4(3) 6_554 .
O5 Sr1 Sr2 153.7(3) 12_655 .
O1 Sr1 Sr2 34.46(17) . .
O1 Sr1 Sr2 129.1(2) 11_655 .
C1 Sr1 Sr2 57.6(4) . .
C1 Sr1 Sr2 119.1(3) 11_655 .
Sr2 Sr1 Sr2 122.95(5) 8_665 .
O1W Sr2 O1W 165.5(10) 4_665 .
O1W Sr2 O1 123.5(6) 4_665 4_665
O1W Sr2 O1 69.2(5) . 4_665
O1W Sr2 O1 69.2(5) 4_665 .
O1W Sr2 O1 123.5(6) . .
O1 Sr2 O1 76.8(6) 4_665 .
O1W Sr2 O4 73.9(5) 4_665 11
O1W Sr2 O4 107.2(6) . 11
O1 Sr2 O4 70.8(4) 4_665 11
O1 Sr2 O4 102.1(5) . 11
O1W Sr2 O4 107.2(6) 4_665 8_665
O1W Sr2 O4 73.9(5) . 8_665
O1 Sr2 O4 102.1(5) 4_665 8_665
O1 Sr2 O4 70.8(4) . 8_665
O4 Sr2 O4 171.4(5) 11 8_665
O1W Sr2 O3 65.7(5) 4_665 11
O1W Sr2 O3 103.5(5) . 11
O1 Sr2 O3 116.2(4) 4_665 11
O1 Sr2 O3 132.1(3) . 11
O4 Sr2 O3 50.4(3) 11 11
O4 Sr2 O3 138.1(4) 8_665 11
O1W Sr2 O3 103.5(5) 4_665 8_665
O1W Sr2 O3 65.7(5) . 8_665
O1 Sr2 O3 132.1(3) 4_665 8_665
O1 Sr2 O3 116.2(4) . 8_665
O4 Sr2 O3 138.1(4) 11 8_665
O4 Sr2 O3 50.4(3) 8_665 8_665
O3 Sr2 O3 89.7(5) 11 8_665
O1W Sr2 C8 62.6(5) 4_665 11
O1W Sr2 C8 112.0(5) . 11
O1 Sr2 C8 95.8(4) 4_665 11
O1 Sr2 C8 115.2(4) . 11
O4 Sr2 C8 25.8(3) 11 11
O4 Sr2 C8 162.0(4) 8_665 11
O3 Sr2 C8 25.6(3) 11 11
O3 Sr2 C8 115.2(4) 8_665 11
O1W Sr2 C8 112.0(5) 4_665 8_665
O1W Sr2 C8 62.6(5) . 8_665
O1 Sr2 C8 115.2(4) 4_665 8_665
O1 Sr2 C8 95.8(4) . 8_665
O4 Sr2 C8 162.0(4) 11 8_665
O4 Sr2 C8 25.8(3) 8_665 8_665
O3 Sr2 C8 115.2(4) 11 8_665
O3 Sr2 C8 25.6(3) 8_665 8_665
C8 Sr2 C8 140.7(5) 11 8_665
O1W Sr2 O3 108.2(5) 4_665 3_664
O1W Sr2 O3 59.2(5) . 3_664
O1 Sr2 O3 103.9(4) 4_665 3_664
O1 Sr2 O3 177.0(3) . 3_664
O4 Sr2 O3 75.5(4) 11 3_664
O4 Sr2 O3 111.7(3) 8_665 3_664
O3 Sr2 O3 45.0(2) 11 3_664
O3 Sr2 O3 65.5(5) 8_665 3_664
C8 Sr2 O3 61.9(3) 11 3_664
C8 Sr2 O3 86.5(4) 8_665 3_664
O1W Sr2 O3 59.2(5) 4_665 6_554
O1W Sr2 O3 108.2(5) . 6_554
O1 Sr2 O3 177.0(3) 4_665 6_554
O1 Sr2 O3 103.9(4) . 6_554
O4 Sr2 O3 111.7(3) 11 6_554
O4 Sr2 O3 75.5(4) 8_665 6_554
O3 Sr2 O3 65.5(5) 11 6_554
O3 Sr2 O3 45.0(2) 8_665 6_554
C8 Sr2 O3 86.5(4) 11 6_554
C8 Sr2 O3 61.9(3) 8_665 6_554
O3 Sr2 O3 75.5(6) 3_664 6_554
O1W Sr2 H1W1 177.9 4_665 .
O1W Sr2 H1W1 15.7 . .
O1 Sr2 H1W1 56.4 4_665 .
O1 Sr2 H1W1 109.0 . .
O4 Sr2 H1W1 107.7 11 .
O4 Sr2 H1W1 70.9 8_665 .
O3 Sr2 H1W1 116.4 11 .
O3 Sr2 H1W1 76.2 8_665 .
C8 Sr2 H1W1 119.4 11 .
C8 Sr2 H1W1 66.8 8_665 .
O3 Sr2 H1W1 73.7 3_664 .
O3 Sr2 H1W1 120.7 6_554 .
O1W Sr2 H1W2 152.4 4_665 .
O1W Sr2 H1W2 16.3 . .
O1 Sr2 H1W2 84.1 4_665 .
O1 Sr2 H1W2 124.2 . .
O4 Sr2 H1W2 120.0 11 .
O4 Sr2 H1W2 62.8 8_665 .
O3 Sr2 H1W2 103.5 11 .
O3 Sr2 H1W2 49.6 8_665 .
C8 Sr2 H1W2 118.6 11 .
C8 Sr2 H1W2 47.5 8_665 .
O3 Sr2 H1W2 58.8 3_664 .
O3 Sr2 H1W2 93.2 6_554 .
H1W1 Sr2 H1W2 27.8 . .
C1 O1 Sr2 162.8(12) . .
C1 O1 Sr1 84.8(11) . .
Sr2 O1 Sr1 105.4(4) . .
C1 O2 Sr1 102.7(9) . .
C9 O5 Sr1 152.7(12) . 2
C9 N1 C6 131.5(13) . .
C9 N1 H1 114.3 . .
C6 N1 H1 114.3 . .
O2 C1 O1 124.7(16) . .
O2 C1 C2 115.9(15) . .
O1 C1 C2 119.3(17) . .
O2 C1 Sr1 54.4(8) . .
O1 C1 Sr1 71.6(10) . .
C2 C1 Sr1 160.9(10) . .
C3 C2 C7 117.9(14) . .
C3 C2 C1 123.5(14) . .
C7 C2 C1 118.5(14) . .
C4 C3 C2 121.6(13) . .
C4 C3 H3 119.2 . .
C2 C3 H3 119.2 . .
C3 C4 C5 121.5(16) . .
C3 C4 C8 125.3(13) . .
C5 C4 C8 113.1(16) . .
C4 C5 C6 116.2(16) . .
C4 C5 H5 121.9 . .
C6 C5 H5 121.9 . .
C7 C6 N1 118.1(14) . .
C7 C6 C5 121.7(11) . .
N1 C6 C5 120.2(14) . .
C6 C7 C2 121.1(14) . .
C6 C7 H7 119.4 . .
C2 C7 H7 119.4 . .
O5 C9 N1 121.9(12) . .
O5 C9 C9 119.7(14) . 10
N1 C9 C9 118.5(13) . 10
Sr2 O1W H1W1 109.6 . .
Sr2 O1W H1W2 106.8 . .
H1W1 O1W H1W2 111.9 . .
O3 C8 O4 124.4(17) . .
O3 C8 C4 121.5(13) . .
O4 C8 C4 114.1(14) . .
O3 C8 Sr2 64.9(9) . 8_565
O4 C8 Sr2 63.4(9) . 8_565
C4 C8 Sr2 158.8(7) . 8_565
C8 O3 Sr2 89.5(9) . 8_565
C8 O3 Sr2 172.8(11) . 2
Sr2 O3 Sr2 97.4(4) 8_565 2
C8 O4 Sr1 142.8(9) . 4_665
C8 O4 Sr2 90.9(9) . 8_565
Sr1 O4 Sr2 114.8(5) 4_665 8_565

loop_
_geom_bond_atom_site_label_1
_geom_bond_atom_site_label_2
_geom_bond_distance
_geom_bond_site_symmetry_2
Sr1 O4 2.512(11) 4_665
Sr1 O4 2.512(11) 8_665
Sr1 O2 2.523(13) .
Sr1 O2 2.523(13) 11_655
Sr1 O5 2.651(12) 6_554
Sr1 O5 2.651(12) 12_655
Sr1 O1 2.884(14) .
Sr1 O1 2.884(14) 11_655
Sr1 C1 3.027(17) .
Sr1 C1 3.027(17) 11_655
Sr1 Sr2 4.3164(12) 8_665
Sr1 Sr2 4.3164(12) .
Sr2 O1W 2.515(18) 4_665
Sr2 O1W 2.515(18) .
Sr2 O1 2.534(10) 4_665
Sr2 O1 2.534(10) .
Sr2 O4 2.611(14) 11
Sr2 O4 2.611(14) 8_665
Sr2 O3 2.645(15) 11
Sr2 O3 2.645(15) 8_665
Sr2 C8 2.921(15) 11
Sr2 C8 2.921(15) 8_665
Sr2 O3 3.047(11) 3_664
Sr2 O3 3.047(11) 6_554
Sr2 H1W1 2.9036 .
Sr2 H1W2 2.8730 .
O1 C1 1.218(18) .
O2 C1 1.21(2) .
O5 C9 1.222(15) .
O5 Sr1 2.651(12) 2
N1 C9 1.281(16) .
N1 C6 1.427(15) .
N1 H1 0.8600 .
C1 C2 1.505(10) .
C2 C3 1.40(2) .
C2 C7 1.404(16) .
C3 C4 1.37(3) .
C3 H3 0.9300 .
C4 C5 1.413(19) .
C4 C8 1.521(14) .
C5 C6 1.43(2) .
C5 H5 0.9300 .
C6 C7 1.36(2) .
C7 H7 0.9300 .
C9 C9 1.52(2) 10
O1W H1W1 0.8350 .
O1W H1W2 0.8402 .
C8 O3 1.260(15) .
C8 O4 1.270(14) .
C8 Sr2 2.921(15) 8_565
O3 Sr2 2.645(15) 8_565
O3 Sr2 3.047(11) 2
O4 Sr1 2.512(11) 4_665
O4 Sr2 2.611(14) 8_565

loop_
_platon_squeeze_void_nr
_platon_squeeze_void_average_x
_platon_squeeze_void_average_y
_platon_squeeze_void_average_z
_platon_squeeze_void_volume
_platon_squeeze_void_count_electrons
_platon_squeeze_void_content
1 0.000 0.000 -0.003 903 134 ' '
